data_7106477
loop_
_publ_author_name
'M. Arunachalam'
'Pradyut Ghosh'

_publ_section_title
;
 Encapsulation of [F4(H2O)10]4? in a dimeric assembly of an unidirectional
 arene based hexapodal amide receptor
;
_journal_name_full Chem.Commun.
_journal_page_first 6269
_journal_paper_doi 10.1039/c1cc10742a
_journal_volume 47
_journal_year 2011
_chemical_formula_sum 'C98 H136 N14 O26'
_chemical_formula_weight 1926.21
_chemical_name_systematic
;
?
;
_space_group_IT_number 14
_symmetry_cell_setting monoclinic
_symmetry_space_group_name_Hall '-P 2yn'
_symmetry_space_group_name_H-M 'P 1 21/n 1'
_atom_sites_solution_hydrogens geom
_atom_sites_solution_primary direct
_atom_sites_solution_secondary difmap
_audit_creation_method SHELXL-97
_cell_angle_alpha 90.00
_cell_angle_beta 93.325(5)
_cell_angle_gamma 90.00
_cell_formula_units_Z 2
_cell_length_a 13.115(3)
_cell_length_b 27.983(6)
_cell_length_c 13.542(3)
_cell_measurement_reflns_used 2259
_cell_measurement_temperature 100(2)
_cell_measurement_theta_max 20.07
_cell_measurement_theta_min 2.23
_cell_volume 4961.5(19)
_computing_cell_refinement 'Bruker SMART'
_computing_data_collection 'Bruker SMART'
_computing_data_reduction 'Bruker SAINT'
_computing_molecular_graphics 'Bruker SHELXTL'
_computing_publication_material 'Bruker SHELXTL'
_computing_structure_refinement 'SHELXL-97 (Sheldrick, 1997)'
_computing_structure_solution 'SHELXS-97 (Sheldrick, 1990)'
_diffrn_ambient_temperature 100(2)
_diffrn_measured_fraction_theta_full 0.996
_diffrn_measured_fraction_theta_max 0.996
_diffrn_measurement_device_type 'CCD area detector'
_diffrn_measurement_method 'OMEGA SCAN'
_diffrn_radiation_monochromator graphite
_diffrn_radiation_source 'fine-focus sealed tube'
_diffrn_radiation_type MoK\a
_diffrn_radiation_wavelength 0.71073
_diffrn_reflns_av_R_equivalents 0.0814
_diffrn_reflns_av_sigmaI/netI 0.0894
_diffrn_reflns_limit_h_max 15
_diffrn_reflns_limit_h_min -15
_diffrn_reflns_limit_k_max 33
_diffrn_reflns_limit_k_min -28
_diffrn_reflns_limit_l_max 16
_diffrn_reflns_limit_l_min -13
_diffrn_reflns_number 25345
_diffrn_reflns_theta_full 25.00
_diffrn_reflns_theta_max 25.00
_diffrn_reflns_theta_min 2.09
_exptl_absorpt_coefficient_mu 0.094
_exptl_absorpt_correction_T_max 0.9925
_exptl_absorpt_correction_T_min 0.9833
_exptl_absorpt_correction_type multi-scan
_exptl_absorpt_process_details SADABS
_exptl_crystal_colour COLORLESS
_exptl_crystal_density_diffrn 1.289
_exptl_crystal_density_method 'not measured'
_exptl_crystal_description Block
_exptl_crystal_F_000 2060
_exptl_crystal_size_max 0.18
_exptl_crystal_size_mid 0.10
_exptl_crystal_size_min 0.08
_refine_diff_density_max 0.456
_refine_diff_density_min -0.396
_refine_diff_density_rms 0.095
_refine_ls_extinction_method none
_refine_ls_goodness_of_fit_ref 1.009
_refine_ls_hydrogen_treatment constr
_refine_ls_matrix_type full
_refine_ls_number_parameters 627
_refine_ls_number_reflns 8700
_refine_ls_number_restraints 0
_refine_ls_restrained_S_all 1.009
_refine_ls_R_factor_all 0.1160
_refine_ls_R_factor_gt 0.0656
_refine_ls_shift/su_max 0.000
_refine_ls_shift/su_mean 0.000
_refine_ls_structure_factor_coef Fsqd
_refine_ls_weighting_details 'calc w=1/[\s^2^(Fo^2^)+(0.1175P)^2^+0.0000P] where P=(Fo^2^+2Fc^2^)/3'
_refine_ls_weighting_scheme calc
_refine_ls_wR_factor_gt 0.1634
_refine_ls_wR_factor_ref 0.2208
_reflns_number_gt 5194
_reflns_number_total 8700
_reflns_threshold_expression >2sigma(I)
_cod_data_source_file c1cc10742a.txt
_cod_data_source_block COMPLEX_2
_cod_depositor_comments
;
The following automatic conversions were performed:

'_refine_ls_hydrogen_treatment' value 'CONSTR' changed to 'constr'
according to the built-in table from CIF Core dictionary named
'cif_core.dic' version 2.4.1 from 2010-06-29.

Automatic conversion script
Id: cif_fix_values 1673 2011-04-08 12:14:43Z adriana 
;
_cod_original_cell_volume 4961.8(18)
_cod_original_sg_symbol_H-M 'P2(1)/n '
_cod_database_code 7106477

loop_
_symmetry_equiv_pos_as_xyz
'x, y, z'
'-x+1/2, y+1/2, -z+1/2'
'-x, -y, -z'
'x-1/2, -y-1/2, z-1/2'

loop_
_atom_site_label
_atom_site_type_symbol
_atom_site_fract_x
_atom_site_fract_y
_atom_site_fract_z
_atom_site_U_iso_or_equiv
_atom_site_adp_type
_atom_site_occupancy
_atom_site_symmetry_multiplicity
_atom_site_calc_flag
_atom_site_refinement_flags
_atom_site_disorder_assembly
_atom_site_disorder_group
O1 O 0.65576(17) 0.98256(8) 0.21773(16) 0.0307(6) Uani 1 1 d . . .
C2 C 0.6847(3) 0.95441(12) 0.1506(2) 0.0283(8) Uani 1 1 d . . .
O3 O 0.74116(17) 0.96523(8) 0.08373(17) 0.0300(6) Uani 1 1 d . . .
C4 C 0.6457(3) 0.90318(13) 0.1553(3) 0.0420(10) Uani 1 1 d . . .
H4A H 0.6538 0.8877 0.0931 0.063 Uiso 1 1 calc R . .
H4B H 0.5747 0.9034 0.1693 0.063 Uiso 1 1 calc R . .
H4C H 0.6840 0.8862 0.2067 0.063 Uiso 1 1 calc R . .
C5 C 0.5075(2) 1.03748(12) 0.0688(2) 0.0253(8) Uani 1 1 d . . .
C6 C 0.5179(3) 1.07823(12) 0.1425(2) 0.0310(8) Uani 1 1 d . . .
H6A H 0.5053 1.1083 0.1084 0.037 Uiso 1 1 calc R . .
H6B H 0.4673 1.0747 0.1915 0.037 Uiso 1 1 calc R . .
N7 N 0.6190(2) 1.07879(10) 0.19124(19) 0.0273(7) Uani 1 1 d . . .
H7 H 0.6456 1.0525 0.2130 0.033 Uiso 1 1 calc R . .
C8 C 0.6719(3) 1.11938(12) 0.2032(2) 0.0284(8) Uani 1 1 d . . .
O9 O 0.63645(17) 1.15933(8) 0.18223(17) 0.0366(6) Uani 1 1 d . . .
C10 C 0.7805(3) 1.11394(12) 0.2426(2) 0.0279(8) Uani 1 1 d . . .
C11 C 0.8142(3) 1.07573(12) 0.3023(2) 0.0311(8) Uani 1 1 d . . .
H11 H 0.7680 1.0526 0.3207 0.037 Uiso 1 1 calc R . .
C12 C 0.9164(3) 1.07204(13) 0.3343(3) 0.0343(9) Uani 1 1 d . . .
H12 H 0.9383 1.0466 0.3744 0.041 Uiso 1 1 calc R . .
C13 C 0.9865(3) 1.10635(13) 0.3067(3) 0.0349(9) Uani 1 1 d . . .
H13 H 1.0551 1.1043 0.3281 0.042 Uiso 1 1 calc R . .
C14 C 0.9515(3) 1.14322(12) 0.2469(3) 0.0310(8) Uani 1 1 d . . .
C15 C 0.8498(3) 1.14839(12) 0.2151(2) 0.0298(8) Uani 1 1 d . . .
H15 H 0.8284 1.1743 0.1761 0.036 Uiso 1 1 calc R . .
N16 N 1.0263(2) 1.17727(11) 0.2099(2) 0.0377(8) Uani 1 1 d . . .
O17 O 1.11712(19) 1.17113(9) 0.2356(2) 0.0492(7) Uani 1 1 d . . .
O18 O 0.9958(2) 1.20919(10) 0.1538(2) 0.0523(8) Uani 1 1 d . . .
C19 C 0.4406(2) 0.99940(12) 0.0827(2) 0.0257(8) Uani 1 1 d . . .
C20 C 0.3802(3) 0.99682(13) 0.1746(2) 0.0296(8) Uani 1 1 d . . .
H20A H 0.3552 1.0284 0.1905 0.036 Uiso 1 1 calc R . .
H20B H 0.3218 0.9759 0.1628 0.036 Uiso 1 1 calc R . .
N21 N 0.4458(2) 0.97857(10) 0.25734(19) 0.0281(7) Uani 1 1 d . . .
H21 H 0.5109 0.9775 0.2533 0.034 Uiso 1 1 calc R . .
C22 C 0.4029(3) 0.96346(12) 0.3399(2) 0.0278(8) Uani 1 1 d . . .
O23 O 0.31073(19) 0.96322(9) 0.34831(17) 0.0375(6) Uani 1 1 d . . .
C24 C 0.4751(3) 0.94782(11) 0.4248(2) 0.0288(8) Uani 1 1 d . . .
C25 C 0.4322(3) 0.92456(12) 0.5039(2) 0.0374(9) Uani 1 1 d . . .
H25 H 0.3624 0.9185 0.5013 0.045 Uiso 1 1 calc R . .
C26 C 0.4928(3) 0.91039(13) 0.5862(3) 0.0397(10) Uani 1 1 d . . .
H26 H 0.4634 0.8945 0.6378 0.048 Uiso 1 1 calc R . .
C27 C 0.5969(3) 0.91985(12) 0.5920(3) 0.0371(9) Uani 1 1 d . . .
H27 H 0.6378 0.9107 0.6471 0.045 Uiso 1 1 calc R . .
C28 C 0.6381(3) 0.94313(12) 0.5136(2) 0.0324(8) Uani 1 1 d . . .
C29 C 0.5791(3) 0.95709(12) 0.4298(2) 0.0270(8) Uani 1 1 d . . .
H29 H 0.6091 0.9724 0.3779 0.032 Uiso 1 1 calc R . .
N30 N 0.7472(2) 0.95457(12) 0.5197(2) 0.0423(8) Uani 1 1 d . . .
O31 O 0.8015(2) 0.93472(12) 0.5847(2) 0.0679(10) Uani 1 1 d . . .
O32 O 0.7795(2) 0.98350(10) 0.46037(18) 0.0462(7) Uani 1 1 d . . .
C33 C 0.4330(2) 0.96213(11) 0.0139(2) 0.0249(7) Uani 1 1 d . . .
C34 C 0.3565(2) 0.92232(12) 0.0284(2) 0.0280(8) Uani 1 1 d . . .
H34A H 0.3744 0.8944 -0.0094 0.034 Uiso 1 1 calc R . .
H34B H 0.3575 0.9134 0.0976 0.034 Uiso 1 1 calc R . .
N35 N 0.2544(2) 0.93902(9) -0.00489(19) 0.0271(7) Uani 1 1 d . . .
H35 H 0.2464 0.9672 -0.0293 0.032 Uiso 1 1 calc R . .
C36 C 0.1734(3) 0.91047(12) 0.0027(2) 0.0270(8) Uani 1 1 d . . .
O37 O 0.18079(18) 0.87037(8) 0.04128(18) 0.0375(6) Uani 1 1 d . . .
C38 C 0.0711(3) 0.92815(11) -0.0392(2) 0.0257(8) Uani 1 1 d . . .
C39 C 0.0587(3) 0.96940(12) -0.0957(2) 0.0288(8) Uani 1 1 d . . .
H39 H 0.1147 0.9888 -0.1057 0.035 Uiso 1 1 calc R . .
C40 C -0.0361(3) 0.98165(13) -0.1369(3) 0.0362(9) Uani 1 1 d . . .
H40 H -0.0433 1.0094 -0.1744 0.043 Uiso 1 1 calc R . .
C41 C -0.1209(3) 0.95347(13) -0.1236(3) 0.0361(9) Uani 1 1 d . . .
H41 H -0.1846 0.9615 -0.1525 0.043 Uiso 1 1 calc R . .
C42 C -0.1077(3) 0.91319(12) -0.0662(3) 0.0328(8) Uani 1 1 d . . .
C43 C -0.0143(3) 0.89969(12) -0.0235(2) 0.0293(8) Uani 1 1 d . . .
H43 H -0.0081 0.8722 0.0150 0.035 Uiso 1 1 calc R . .
N44 N -0.1956(2) 0.88223(11) -0.0518(3) 0.0416(8) Uani 1 1 d . . .
O45 O -0.2746(2) 0.88982(9) -0.1041(2) 0.0496(7) Uani 1 1 d . . .
O46 O -0.1863(2) 0.84993(10) 0.0092(2) 0.0519(8) Uani 1 1 d . . .
O47 O -0.0194(2) 0.95862(9) 0.3343(2) 0.0525(8) Uani 1 1 d . . .
C48 C 0.0388(4) 0.93518(16) 0.4078(3) 0.0629(14) Uani 1 1 d . . .
H48A H -0.0052 0.9250 0.4590 0.076 Uiso 1 1 calc R . .
H48B H 0.0888 0.9572 0.4376 0.076 Uiso 1 1 calc R . .
C49 C 0.0911(4) 0.8940(2) 0.3705(4) 0.0862(17) Uani 1 1 d . . .
H49A H 0.1296 0.8784 0.4246 0.103 Uiso 1 1 calc R . .
H49B H 0.1388 0.9043 0.3228 0.103 Uiso 1 1 calc R . .
O50 O 0.0186(2) 0.86017(11) 0.3237(3) 0.0686(9) Uani 1 1 d . . .
C51 C -0.0371(4) 0.88469(17) 0.2479(3) 0.0661(14) Uani 1 1 d . . .
H51A H -0.0862 0.8631 0.2153 0.079 Uiso 1 1 calc R . .
H51B H 0.0090 0.8956 0.1991 0.079 Uiso 1 1 calc R . .
C52 C -0.0906(3) 0.92570(15) 0.2871(4) 0.0555(12) Uani 1 1 d . . .
H52A H -0.1294 0.9417 0.2336 0.067 Uiso 1 1 calc R . .
H52B H -0.1382 0.9148 0.3345 0.067 Uiso 1 1 calc R . .
N53 N 0.3685(2) 0.24492(9) 0.31064(19) 0.0283(7) Uani 1 1 d . . .
C54 C 0.3076(3) 0.29051(11) 0.2900(3) 0.0307(8) Uani 1 1 d . . .
H54A H 0.3027 0.3075 0.3519 0.037 Uiso 1 1 calc R . .
H54B H 0.3457 0.3106 0.2468 0.037 Uiso 1 1 calc R . .
C55 C 0.2009(3) 0.28422(12) 0.2434(3) 0.0333(8) Uani 1 1 d . . .
H55A H 0.1623 0.2633 0.2844 0.040 Uiso 1 1 calc R . .
H55B H 0.2046 0.2693 0.1790 0.040 Uiso 1 1 calc R . .
C56 C 0.1458(3) 0.33233(12) 0.2316(3) 0.0364(9) Uani 1 1 d . . .
H56A H 0.1417 0.3469 0.2962 0.044 Uiso 1 1 calc R . .
H56B H 0.1854 0.3534 0.1918 0.044 Uiso 1 1 calc R . .
C57 C 0.0399(3) 0.32747(13) 0.1839(3) 0.0391(9) Uani 1 1 d . . .
H57A H 0.0437 0.3143 0.1188 0.059 Uiso 1 1 calc R . .
H57B H 0.0080 0.3584 0.1795 0.059 Uiso 1 1 calc R . .
H57C H 0.0003 0.3067 0.2231 0.059 Uiso 1 1 calc R . .
C58 C 0.3779(3) 0.21593(12) 0.2160(2) 0.0324(8) Uani 1 1 d . . .
H58A H 0.4107 0.1858 0.2333 0.039 Uiso 1 1 calc R . .
H58B H 0.3097 0.2088 0.1884 0.039 Uiso 1 1 calc R . .
C59 C 0.4372(3) 0.23989(13) 0.1365(2) 0.0338(9) Uani 1 1 d . . .
H59A H 0.5088 0.2419 0.1585 0.041 Uiso 1 1 calc R . .
H59B H 0.4119 0.2721 0.1256 0.041 Uiso 1 1 calc R . .
C60 C 0.4262(3) 0.21168(13) 0.0390(3) 0.0380(9) Uani 1 1 d . . .
H60A H 0.4450 0.1786 0.0517 0.046 Uiso 1 1 calc R . .
H60B H 0.3554 0.2123 0.0142 0.046 Uiso 1 1 calc R . .
C61 C 0.4921(3) 0.23169(17) -0.0388(3) 0.0569(12) Uani 1 1 d . . .
H61A H 0.4748 0.2646 -0.0507 0.085 Uiso 1 1 calc R . .
H61B H 0.4807 0.2139 -0.0990 0.085 Uiso 1 1 calc R . .
H61C H 0.5627 0.2293 -0.0164 0.085 Uiso 1 1 calc R . .
C62 C 0.4736(3) 0.26023(12) 0.3539(3) 0.0327(8) Uani 1 1 d . . .
H62A H 0.5053 0.2804 0.3060 0.039 Uiso 1 1 calc R . .
H62B H 0.4646 0.2794 0.4124 0.039 Uiso 1 1 calc R . .
C63 C 0.5455(3) 0.21964(13) 0.3816(3) 0.0333(8) Uani 1 1 d . . .
H63A H 0.5580 0.2011 0.3230 0.040 Uiso 1 1 calc R . .
H63B H 0.5140 0.1988 0.4282 0.040 Uiso 1 1 calc R . .
C64 C 0.6470(3) 0.23819(13) 0.4278(3) 0.0392(9) Uani 1 1 d . . .
H64A H 0.6779 0.2595 0.3817 0.047 Uiso 1 1 calc R . .
H64B H 0.6347 0.2562 0.4871 0.047 Uiso 1 1 calc R . .
C65 C 0.7195(3) 0.19730(14) 0.4536(3) 0.0406(9) Uani 1 1 d . . .
H65A H 0.6890 0.1762 0.4995 0.061 Uiso 1 1 calc R . .
H65B H 0.7823 0.2098 0.4832 0.061 Uiso 1 1 calc R . .
H65C H 0.7331 0.1800 0.3946 0.061 Uiso 1 1 calc R . .
C66 C 0.3147(3) 0.21338(12) 0.3827(2) 0.0312(8) Uani 1 1 d . . .
H66A H 0.2471 0.2060 0.3538 0.037 Uiso 1 1 calc R . .
H66B H 0.3518 0.1835 0.3895 0.037 Uiso 1 1 calc R . .
C67 C 0.3032(3) 0.23362(13) 0.4851(3) 0.0353(9) Uani 1 1 d . . .
H67A H 0.2635 0.2629 0.4801 0.042 Uiso 1 1 calc R . .
H67B H 0.3701 0.2413 0.5152 0.042 Uiso 1 1 calc R . .
C68 C 0.2503(3) 0.19790(13) 0.5501(3) 0.0425(10) Uani 1 1 d . . .
H68A H 0.1831 0.1907 0.5200 0.051 Uiso 1 1 calc R . .
H68B H 0.2893 0.1684 0.5532 0.051 Uiso 1 1 calc R . .
C69 C 0.2391(3) 0.21627(15) 0.6543(3) 0.0490(11) Uani 1 1 d . . .
H69A H 0.3056 0.2211 0.6863 0.073 Uiso 1 1 calc R . .
H69B H 0.2021 0.1933 0.6910 0.073 Uiso 1 1 calc R . .
H69C H 0.2026 0.2460 0.6516 0.073 Uiso 1 1 calc R . .

loop_
_atom_site_aniso_label
_atom_site_aniso_U_11
_atom_site_aniso_U_22
_atom_site_aniso_U_33
_atom_site_aniso_U_23
_atom_site_aniso_U_13
_atom_site_aniso_U_12
O1 0.0265(13) 0.0344(14) 0.0310(13) 0.0007(11) -0.0006(10) 0.0008(11)
C2 0.0209(18) 0.032(2) 0.0316(19) 0.0031(16) -0.0033(16) 0.0005(15)
O3 0.0235(13) 0.0303(13) 0.0367(13) 0.0035(11) 0.0051(11) -0.0031(10)
C4 0.040(2) 0.031(2) 0.056(2) 0.0010(18) 0.0139(19) -0.0067(18)
C5 0.0176(17) 0.0287(19) 0.0290(18) -0.0004(14) -0.0034(14) 0.0021(14)
C6 0.0234(19) 0.034(2) 0.0349(19) -0.0032(16) -0.0037(15) 0.0006(16)
N7 0.0206(15) 0.0282(16) 0.0327(16) -0.0017(12) -0.0027(12) -0.0021(12)
C8 0.0246(19) 0.029(2) 0.0311(19) -0.0063(15) -0.0010(15) -0.0003(16)
O9 0.0241(14) 0.0295(14) 0.0551(16) -0.0059(12) -0.0075(12) 0.0018(11)
C10 0.0246(19) 0.0283(19) 0.0305(18) -0.0082(15) -0.0007(15) 0.0017(15)
C11 0.033(2) 0.031(2) 0.0297(19) -0.0052(15) 0.0001(16) -0.0036(16)
C12 0.034(2) 0.033(2) 0.034(2) -0.0001(16) -0.0091(16) 0.0019(17)
C13 0.028(2) 0.034(2) 0.041(2) -0.0070(17) -0.0073(16) 0.0028(17)
C14 0.026(2) 0.0288(19) 0.038(2) -0.0068(16) -0.0006(16) -0.0015(15)
C15 0.026(2) 0.0241(18) 0.038(2) -0.0055(15) -0.0059(15) 0.0037(15)
N16 0.0275(19) 0.0295(18) 0.056(2) -0.0090(15) -0.0026(15) -0.0047(14)
O17 0.0216(15) 0.0420(16) 0.083(2) -0.0087(14) -0.0065(13) -0.0047(12)
O18 0.0366(17) 0.0398(17) 0.080(2) 0.0137(15) -0.0038(15) -0.0056(13)
C19 0.0197(18) 0.0303(19) 0.0265(17) 0.0035(15) -0.0050(14) 0.0005(15)
C20 0.0201(18) 0.036(2) 0.0319(18) -0.0007(16) -0.0034(14) -0.0042(15)
N21 0.0186(15) 0.0355(17) 0.0301(15) 0.0009(13) 0.0015(12) -0.0005(13)
C22 0.027(2) 0.0264(19) 0.0296(19) -0.0073(14) 0.0026(15) -0.0044(15)
O23 0.0272(15) 0.0510(16) 0.0348(14) -0.0042(12) 0.0058(11) -0.0041(12)
C24 0.038(2) 0.0212(18) 0.0273(18) -0.0052(14) 0.0041(15) -0.0025(15)
C25 0.050(2) 0.032(2) 0.032(2) -0.0056(16) 0.0107(18) -0.0076(18)
C26 0.060(3) 0.029(2) 0.031(2) -0.0038(16) 0.0106(19) -0.0049(19)
C27 0.056(3) 0.027(2) 0.0286(19) -0.0003(15) -0.0007(18) 0.0104(18)
C28 0.040(2) 0.0276(19) 0.0302(19) 0.0001(15) 0.0032(16) 0.0086(16)
C29 0.030(2) 0.0248(18) 0.0270(18) -0.0002(14) 0.0070(15) 0.0047(15)
N30 0.036(2) 0.057(2) 0.0334(18) -0.0017(16) -0.0018(15) 0.0158(17)
O31 0.049(2) 0.096(3) 0.0565(18) 0.0232(18) -0.0119(15) 0.0289(18)
O32 0.0332(16) 0.069(2) 0.0366(15) 0.0050(14) 0.0000(12) 0.0025(14)
C33 0.0179(17) 0.0255(18) 0.0306(18) 0.0021(14) -0.0044(14) -0.0006(14)
C34 0.0240(19) 0.0283(19) 0.0315(18) 0.0058(15) -0.0009(15) -0.0034(15)
N35 0.0214(16) 0.0251(15) 0.0341(16) 0.0054(12) -0.0036(12) -0.0024(12)
C36 0.027(2) 0.029(2) 0.0250(17) 0.0003(15) 0.0010(14) -0.0060(15)
O37 0.0323(15) 0.0323(15) 0.0472(15) 0.0121(12) -0.0024(12) -0.0070(11)
C38 0.0248(19) 0.0258(18) 0.0265(17) -0.0051(14) 0.0011(14) -0.0041(15)
C39 0.0237(19) 0.0259(19) 0.037(2) 0.0015(15) 0.0020(15) -0.0042(15)
C40 0.029(2) 0.033(2) 0.046(2) 0.0045(17) 0.0002(17) 0.0009(16)
C41 0.021(2) 0.034(2) 0.053(2) -0.0027(18) -0.0001(17) 0.0003(16)
C42 0.0203(19) 0.030(2) 0.049(2) -0.0069(17) 0.0096(16) -0.0047(15)
C43 0.027(2) 0.0268(19) 0.0350(19) -0.0042(15) 0.0065(15) -0.0027(15)
N44 0.0212(18) 0.0357(19) 0.068(2) -0.0063(17) 0.0074(16) -0.0024(15)
O45 0.0241(15) 0.0442(16) 0.080(2) -0.0067(15) -0.0008(14) -0.0078(13)
O46 0.0353(17) 0.0340(16) 0.087(2) 0.0118(15) 0.0100(15) -0.0021(13)
O47 0.0506(18) 0.0394(16) 0.0670(19) -0.0014(14) -0.0025(15) 0.0037(14)
C48 0.083(4) 0.056(3) 0.046(3) 0.006(2) -0.023(2) -0.003(3)
C49 0.064(4) 0.068(4) 0.123(5) 0.005(3) -0.026(3) 0.016(3)
O50 0.061(2) 0.0413(18) 0.103(3) -0.0032(18) 0.0010(19) 0.0134(16)
C51 0.085(4) 0.057(3) 0.057(3) -0.006(2) 0.008(3) -0.028(3)
C52 0.039(3) 0.043(3) 0.083(3) 0.002(2) -0.014(2) -0.001(2)
N53 0.0317(17) 0.0229(15) 0.0299(15) 0.0001(12) -0.0029(13) -0.0039(12)
C54 0.036(2) 0.0218(18) 0.0340(19) -0.0008(15) -0.0025(16) -0.0010(15)
C55 0.036(2) 0.030(2) 0.0338(19) -0.0024(15) 0.0014(16) -0.0008(16)
C56 0.042(2) 0.0243(19) 0.043(2) -0.0020(16) -0.0006(18) 0.0017(16)
C57 0.041(2) 0.036(2) 0.041(2) 0.0039(17) 0.0047(18) 0.0086(18)
C58 0.035(2) 0.0261(19) 0.035(2) -0.0058(15) -0.0027(16) -0.0031(16)
C59 0.032(2) 0.034(2) 0.036(2) -0.0027(16) -0.0025(16) -0.0035(16)
C60 0.044(2) 0.033(2) 0.037(2) -0.0007(16) -0.0008(18) 0.0017(18)
C61 0.047(3) 0.079(3) 0.046(2) -0.011(2) 0.009(2) -0.009(2)
C62 0.031(2) 0.033(2) 0.0329(19) -0.0009(15) -0.0027(16) -0.0104(16)
C63 0.032(2) 0.035(2) 0.0323(19) 0.0021(16) -0.0010(16) -0.0055(17)
C64 0.036(2) 0.044(2) 0.037(2) 0.0019(17) -0.0022(17) -0.0135(18)
C65 0.029(2) 0.050(2) 0.042(2) -0.0099(18) -0.0019(17) 0.0016(18)
C66 0.032(2) 0.0253(19) 0.036(2) 0.0049(15) -0.0030(16) -0.0041(15)
C67 0.031(2) 0.034(2) 0.042(2) 0.0010(17) 0.0013(17) -0.0016(16)
C68 0.049(3) 0.035(2) 0.045(2) 0.0015(18) 0.0102(19) -0.0030(18)
C69 0.052(3) 0.047(2) 0.049(2) 0.004(2) 0.016(2) 0.003(2)

loop_
_atom_type_symbol
_atom_type_description
_atom_type_scat_dispersion_real
_atom_type_scat_dispersion_imag
_atom_type_scat_source
C C 0.0033 0.0016 'International Tables Vol C Tables 4.2.6.8 and 6.1.1.4'
H H 0.0000 0.0000 'International Tables Vol C Tables 4.2.6.8 and 6.1.1.4'
N N 0.0061 0.0033 'International Tables Vol C Tables 4.2.6.8 and 6.1.1.4'
O O 0.0106 0.0060 'International Tables Vol C Tables 4.2.6.8 and 6.1.1.4'

loop_
_geom_angle_atom_site_label_1
_geom_angle_atom_site_label_2
_geom_angle_atom_site_label_3
_geom_angle
_geom_angle_site_symmetry_1
_geom_angle_site_symmetry_3
_geom_angle_publ_flag
O3 C2 O1 125.7(3) . 1 ?
O3 C2 O1 125.7(3) . . ?
O3 C2 C4 118.5(3) . . ?
O1 C2 C4 115.8(3) 1 . ?
O1 C2 C4 115.8(3) . . ?
C2 C4 H4A 109.5 . . ?
C2 C4 H4B 109.5 . . ?
H4A C4 H4B 109.5 . . ?
C2 C4 H4C 109.5 . . ?
H4A C4 H4C 109.5 . . ?
H4B C4 H4C 109.5 . . ?
C19 C5 C33 119.7(3) . 3_675 ?
C19 C5 C6 121.1(3) . . ?
C33 C5 C6 119.2(3) 3_675 . ?
N7 C6 C5 110.7(3) . . ?
N7 C6 H6A 109.5 . . ?
C5 C6 H6A 109.5 . . ?
N7 C6 H6B 109.5 . . ?
C5 C6 H6B 109.5 . . ?
H6A C6 H6B 108.1 . . ?
C8 N7 C6 121.3(3) . . ?
C8 N7 H7 119.3 . . ?
C6 N7 H7 119.3 . . ?
O9 C8 N7 123.7(3) . . ?
O9 C8 C10 120.7(3) . . ?
N7 C8 C10 115.6(3) . . ?
C15 C10 C11 119.7(3) . . ?
C15 C10 C8 117.2(3) . . ?
C11 C10 C8 123.1(3) . . ?
C12 C11 C10 120.4(3) . . ?
C12 C11 H11 119.8 . . ?
C10 C11 H11 119.8 . . ?
C11 C12 C13 120.3(3) . . ?
C11 C12 H12 119.9 . . ?
C13 C12 H12 119.9 . . ?
C14 C13 C12 118.1(3) . . ?
C14 C13 H13 120.9 . . ?
C12 C13 H13 120.9 . . ?
C13 C14 C15 123.0(3) . . ?
C13 C14 N16 118.6(3) . . ?
C15 C14 N16 118.3(3) . . ?
C14 C15 C10 118.5(3) . . ?
C14 C15 H15 120.8 . . ?
C10 C15 H15 120.8 . . ?
O18 N16 O17 123.5(3) . . ?
O18 N16 C14 118.8(3) . . ?
O17 N16 C14 117.7(3) . . ?
C33 C19 C5 120.0(3) . . ?
C33 C19 C20 119.4(3) . . ?
C5 C19 C20 120.5(3) . . ?
N21 C20 C19 109.4(3) . . ?
N21 C20 H20A 109.8 . . ?
C19 C20 H20A 109.8 . . ?
N21 C20 H20B 109.8 . . ?
C19 C20 H20B 109.8 . . ?
H20A C20 H20B 108.2 . . ?
C22 N21 C20 119.3(3) . . ?
C22 N21 H21 120.4 . . ?
C20 N21 H21 120.4 . . ?
O23 C22 N21 122.8(3) . . ?
O23 C22 C24 120.5(3) . . ?
N21 C22 C24 116.6(3) . . ?
C29 C24 C25 119.2(3) . . ?
C29 C24 C22 123.7(3) . . ?
C25 C24 C22 117.1(3) . . ?
C26 C25 C24 120.8(4) . . ?
C26 C25 H25 119.6 . . ?
C24 C25 H25 119.6 . . ?
C25 C26 C27 120.3(3) . . ?
C25 C26 H26 119.8 . . ?
C27 C26 H26 119.8 . . ?
C28 C27 C26 118.3(3) . . ?
C28 C27 H27 120.9 . . ?
C26 C27 H27 120.9 . . ?
C27 C28 C29 122.4(4) . . ?
C27 C28 N30 118.9(3) . . ?
C29 C28 N30 118.7(3) . . ?
C24 C29 C28 119.1(3) . . ?
C24 C29 H29 120.5 . . ?
C28 C29 H29 120.5 . . ?
O32 N30 O31 123.8(3) . . ?
O32 N30 C28 118.5(3) . . ?
O31 N30 C28 117.7(3) . . ?
C19 C33 C5 120.4(3) . 3_675 ?
C19 C33 C34 118.9(3) . . ?
C5 C33 C34 120.7(3) 3_675 . ?
N35 C34 C33 109.0(3) . . ?
N35 C34 H34A 109.9 . . ?
C33 C34 H34A 109.9 . . ?
N35 C34 H34B 109.9 . . ?
C33 C34 H34B 109.9 . . ?
H34A C34 H34B 108.3 . . ?
C36 N35 C34 120.1(3) . . ?
C36 N35 H35 120.0 . . ?
C34 N35 H35 120.0 . . ?
O37 C36 N35 122.1(3) . . ?
O37 C36 C38 120.1(3) . . ?
N35 C36 C38 117.9(3) . . ?
C39 C38 C43 119.1(3) . . ?
C39 C38 C36 123.6(3) . . ?
C43 C38 C36 117.3(3) . . ?
C40 C39 C38 120.3(3) . . ?
C40 C39 H39 119.8 . . ?
C38 C39 H39 119.8 . . ?
C39 C40 C41 121.3(3) . . ?
C39 C40 H40 119.4 . . ?
C41 C40 H40 119.4 . . ?
C42 C41 C40 117.8(3) . . ?
C42 C41 H41 121.1 . . ?
C40 C41 H41 121.1 . . ?
C41 C42 C43 122.8(3) . . ?
C41 C42 N44 119.1(3) . . ?
C43 C42 N44 118.0(3) . . ?
C42 C43 C38 118.7(3) . . ?
C42 C43 H43 120.6 . . ?
C38 C43 H43 120.6 . . ?
O46 N44 O45 123.9(3) . . ?
O46 N44 C42 118.6(3) . . ?
O45 N44 C42 117.5(3) . . ?
C48 O47 C52 109.5(3) . . ?
O47 C48 C49 112.2(4) . . ?
O47 C48 H48A 109.2 . . ?
C49 C48 H48A 109.2 . . ?
O47 C48 H48B 109.2 . . ?
C49 C48 H48B 109.2 . . ?
H48A C48 H48B 107.9 . . ?
C48 C49 O50 111.0(4) . . ?
C48 C49 H49A 109.4 . . ?
O50 C49 H49A 109.4 . . ?
C48 C49 H49B 109.4 . . ?
O50 C49 H49B 109.4 . . ?
H49A C49 H49B 108.0 . . ?
C51 O50 C49 107.4(4) . . ?
O50 C51 C52 111.0(4) . . ?
O50 C51 H51A 109.4 . . ?
C52 C51 H51A 109.4 . . ?
O50 C51 H51B 109.4 . . ?
C52 C51 H51B 109.4 . . ?
H51A C51 H51B 108.0 . . ?
O47 C52 C51 110.6(4) . . ?
O47 C52 H52A 109.5 . . ?
C51 C52 H52A 109.5 . . ?
O47 C52 H52B 109.5 . . ?
C51 C52 H52B 109.5 . . ?
H52A C52 H52B 108.1 . . ?
C66 N53 C54 110.2(3) . . ?
C66 N53 C62 111.1(2) . . ?
C54 N53 C62 106.8(2) . . ?
C66 N53 C58 107.0(2) . . ?
C54 N53 C58 110.9(2) . . ?
C62 N53 C58 110.9(3) . . ?
C55 C54 N53 116.3(3) . . ?
C55 C54 H54A 108.2 . . ?
N53 C54 H54A 108.2 . . ?
C55 C54 H54B 108.2 . . ?
N53 C54 H54B 108.2 . . ?
H54A C54 H54B 107.4 . . ?
C54 C55 C56 111.1(3) . . ?
C54 C55 H55A 109.4 . . ?
C56 C55 H55A 109.4 . . ?
C54 C55 H55B 109.4 . . ?
C56 C55 H55B 109.4 . . ?
H55A C55 H55B 108.0 . . ?
C57 C56 C55 112.6(3) . . ?
C57 C56 H56A 109.1 . . ?
C55 C56 H56A 109.1 . . ?
C57 C56 H56B 109.1 . . ?
C55 C56 H56B 109.1 . . ?
H56A C56 H56B 107.8 . . ?
C56 C57 H57A 109.5 . . ?
C56 C57 H57B 109.5 . . ?
H57A C57 H57B 109.5 . . ?
C56 C57 H57C 109.5 . . ?
H57A C57 H57C 109.5 . . ?
H57B C57 H57C 109.5 . . ?
C59 C58 N53 115.4(3) . . ?
C59 C58 H58A 108.4 . . ?
N53 C58 H58A 108.4 . . ?
C59 C58 H58B 108.4 . . ?
N53 C58 H58B 108.4 . . ?
H58A C58 H58B 107.5 . . ?
C58 C59 C60 110.8(3) . . ?
C58 C59 H59A 109.5 . . ?
C60 C59 H59A 109.5 . . ?
C58 C59 H59B 109.5 . . ?
C60 C59 H59B 109.5 . . ?
H59A C59 H59B 108.1 . . ?
C61 C60 C59 112.4(3) . . ?
C61 C60 H60A 109.1 . . ?
C59 C60 H60A 109.1 . . ?
C61 C60 H60B 109.1 . . ?
C59 C60 H60B 109.1 . . ?
H60A C60 H60B 107.9 . . ?
C60 C61 H61A 109.5 . . ?
C60 C61 H61B 109.5 . . ?
H61A C61 H61B 109.5 . . ?
C60 C61 H61C 109.5 . . ?
H61A C61 H61C 109.5 . . ?
H61B C61 H61C 109.5 . . ?
C63 C62 N53 114.9(3) . . ?
C63 C62 H62A 108.5 . . ?
N53 C62 H62A 108.5 . . ?
C63 C62 H62B 108.5 . . ?
N53 C62 H62B 108.5 . . ?
H62A C62 H62B 107.5 . . ?
C62 C63 C64 111.3(3) . . ?
C62 C63 H63A 109.4 . . ?
C64 C63 H63A 109.4 . . ?
C62 C63 H63B 109.4 . . ?
C64 C63 H63B 109.4 . . ?
H63A C63 H63B 108.0 . . ?
C65 C64 C63 111.0(3) . . ?
C65 C64 H64A 109.4 . . ?
C63 C64 H64A 109.4 . . ?
C65 C64 H64B 109.4 . . ?
C63 C64 H64B 109.4 . . ?
H64A C64 H64B 108.0 . . ?
C64 C65 H65A 109.5 . . ?
C64 C65 H65B 109.5 . . ?
H65A C65 H65B 109.5 . . ?
C64 C65 H65C 109.5 . . ?
H65A C65 H65C 109.5 . . ?
H65B C65 H65C 109.5 . . ?
C67 C66 N53 116.5(3) . . ?
C67 C66 H66A 108.2 . . ?
N53 C66 H66A 108.2 . . ?
C67 C66 H66B 108.2 . . ?
N53 C66 H66B 108.2 . . ?
H66A C66 H66B 107.3 . . ?
C66 C67 C68 110.9(3) . . ?
C66 C67 H67A 109.5 . . ?
C68 C67 H67A 109.5 . . ?
C66 C67 H67B 109.5 . . ?
C68 C67 H67B 109.5 . . ?
H67A C67 H67B 108.1 . . ?
C69 C68 C67 112.7(3) . . ?
C69 C68 H68A 109.0 . . ?
C67 C68 H68A 109.0 . . ?
C69 C68 H68B 109.0 . . ?
C67 C68 H68B 109.0 . . ?
H68A C68 H68B 107.8 . . ?
C68 C69 H69A 109.5 . . ?
C68 C69 H69B 109.5 . . ?
H69A C69 H69B 109.5 . . ?
C68 C69 H69C 109.5 . . ?
H69A C69 H69C 109.5 . . ?
H69B C69 H69C 109.5 . . ?

loop_
_geom_bond_atom_site_label_1
_geom_bond_atom_site_label_2
_geom_bond_distance
_geom_bond_site_symmetry_2
_geom_bond_publ_flag
O1 C2 1.278(4) . ?
C2 O3 1.240(4) . ?
C2 O1 1.278(4) 1 ?
C2 C4 1.525(5) . ?
C4 H4A 0.9600 . ?
C4 H4B 0.9600 . ?
C4 H4C 0.9600 . ?
C5 C19 1.400(5) . ?
C5 C33 1.402(5) 3_675 ?
C5 C6 1.516(4) . ?
C6 N7 1.447(4) . ?
C6 H6A 0.9700 . ?
C6 H6B 0.9700 . ?
N7 C8 1.336(4) . ?
N7 H7 0.8600 . ?
C8 O9 1.238(4) . ?
C8 C10 1.499(5) . ?
C10 C15 1.391(5) . ?
C10 C11 1.397(5) . ?
C11 C12 1.388(5) . ?
C11 H11 0.9300 . ?
C12 C13 1.395(5) . ?
C12 H12 0.9300 . ?
C13 C14 1.374(5) . ?
C13 H13 0.9300 . ?
C14 C15 1.385(5) . ?
C14 N16 1.476(5) . ?
C15 H15 0.9300 . ?
N16 O18 1.225(4) . ?
N16 O17 1.233(4) . ?
C19 C33 1.397(4) . ?
C19 C20 1.516(5) . ?
C20 N21 1.464(4) . ?
C20 H20A 0.9700 . ?
C20 H20B 0.9700 . ?
N21 C22 1.349(4) . ?
N21 H21 0.8600 . ?
C22 O23 1.221(4) . ?
C22 C24 1.511(5) . ?
C24 C29 1.386(5) . ?
C24 C25 1.399(5) . ?
C25 C26 1.389(5) . ?
C25 H25 0.9300 . ?
C26 C27 1.389(5) . ?
C26 H26 0.9300 . ?
C27 C28 1.382(5) . ?
C27 H27 0.9300 . ?
C28 C29 1.391(5) . ?
C28 N30 1.465(5) . ?
C29 H29 0.9300 . ?
N30 O32 1.232(4) . ?
N30 O31 1.233(4) . ?
C33 C5 1.402(5) 3_675 ?
C33 C34 1.520(4) . ?
C34 N35 1.465(4) . ?
C34 H34A 0.9700 . ?
C34 H34B 0.9700 . ?
N35 C36 1.337(4) . ?
N35 H35 0.8600 . ?
C36 O37 1.239(4) . ?
C36 C38 1.510(5) . ?
C38 C39 1.389(4) . ?
C38 C43 1.401(5) . ?
C39 C40 1.376(5) . ?
C39 H39 0.9300 . ?
C40 C41 1.384(5) . ?
C40 H40 0.9300 . ?
C41 C42 1.374(5) . ?
C41 H41 0.9300 . ?
C42 C43 1.377(5) . ?
C42 N44 1.463(4) . ?
C43 H43 0.9300 . ?
N44 O46 1.226(4) . ?
N44 O45 1.239(4) . ?
O47 C48 1.385(5) . ?
O47 C52 1.436(5) . ?
C48 C49 1.447(7) . ?
C48 H48A 0.9700 . ?
C48 H48B 0.9700 . ?
C49 O50 1.460(6) . ?
C49 H49A 0.9700 . ?
C49 H49B 0.9700 . ?
O50 C51 1.404(6) . ?
C51 C52 1.461(6) . ?
C51 H51A 0.9700 . ?
C51 H51B 0.9700 . ?
C52 H52A 0.9700 . ?
C52 H52B 0.9700 . ?
N53 C66 1.520(4) . ?
N53 C54 1.523(4) . ?
N53 C62 1.527(4) . ?
N53 C58 1.527(4) . ?
C54 C55 1.511(5) . ?
C54 H54A 0.9700 . ?
C54 H54B 0.9700 . ?
C55 C56 1.532(5) . ?
C55 H55A 0.9700 . ?
C55 H55B 0.9700 . ?
C56 C57 1.504(5) . ?
C56 H56A 0.9700 . ?
C56 H56B 0.9700 . ?
C57 H57A 0.9600 . ?
C57 H57B 0.9600 . ?
C57 H57C 0.9600 . ?
C58 C59 1.521(5) . ?
C58 H58A 0.9700 . ?
C58 H58B 0.9700 . ?
C59 C60 1.538(5) . ?
C59 H59A 0.9700 . ?
C59 H59B 0.9700 . ?
C60 C61 1.509(5) . ?
C60 H60A 0.9700 . ?
C60 H60B 0.9700 . ?
C61 H61A 0.9600 . ?
C61 H61B 0.9600 . ?
C61 H61C 0.9600 . ?
C62 C63 1.510(5) . ?
C62 H62A 0.9700 . ?
C62 H62B 0.9700 . ?
C63 C64 1.528(5) . ?
C63 H63A 0.9700 . ?
C63 H63B 0.9700 . ?
C64 C65 1.516(5) . ?
C64 H64A 0.9700 . ?
C64 H64B 0.9700 . ?
C65 H65A 0.9600 . ?
C65 H65B 0.9600 . ?
C65 H65C 0.9600 . ?
C66 C67 1.514(5) . ?
C66 H66A 0.9700 . ?
C66 H66B 0.9700 . ?
C67 C68 1.525(5) . ?
C67 H67A 0.9700 . ?
C67 H67B 0.9700 . ?
C68 C69 1.517(5) . ?
C68 H68A 0.9700 . ?
C68 H68B 0.9700 . ?
C69 H69A 0.9600 . ?
C69 H69B 0.9600 . ?
C69 H69C 0.9600 . ?

loop_
_geom_hbond_atom_site_label_D
_geom_hbond_atom_site_label_H
_geom_hbond_atom_site_label_A
_geom_hbond_distance_DH
_geom_hbond_distance_HA
_geom_hbond_distance_DA
_geom_hbond_angle_DHA
_geom_hbond_site_symmetry_A
N7 H7 O1 0.86 1.96 2.755(4) 153.0 1
N21 H21 O1 0.86 1.99 2.838(4) 168.0 1
N35 H35 O3 0.86 2.04 2.886(4) 168.5 3_675
